data_7009508
loop_
_publ_author_name
'Chisholm, Malcolm H.'
'Huffman, John C.'
'Iyer, Suri S.'

_publ_section_title
;
 Some studies of the substitution chemistry of
 [Rh2(OAc)2(CH3CN)4][BF4]2 with monodentate and bidentate tertiary
 phosphines&#x200A;&#x2020;
;
_journal_issue 9
_journal_name_full 'Journal of the Chemical Society, Dalton Transactions'
_journal_page_first 1483
_journal_paper_doi 10.1039/b001444n
_journal_year 2000
_chemical_formula_sum 'C40 H72 B F4 N2 P2 Rh'
_chemical_formula_weight 832.683
_space_group_IT_number 31
_symmetry_cell_setting orthorhombic
_symmetry_space_group_name_Hall 'P -2 2ac'
_symmetry_space_group_name_H-M 'P 21 n m'
_audit_creation_method 'minor manual editing of SDT2CIF v. 1.2 BETA  output'
_cell_angle_alpha 90
_cell_angle_beta 90
_cell_angle_gamma 90
_cell_formula_units_Z 2
_cell_length_a 9.8789(10)
_cell_length_b 13.2748(14)
_cell_length_c 16.7055(17)
_cell_measurement_reflns_used 138
_cell_measurement_temperature 293.
_cell_measurement_theta_max 15.39
_cell_measurement_theta_min 12.02
_cell_volume 2190.8(4)
_computing_cell_refinement 'XTEL, local package'
_computing_data_collection 'NPS, local program'
_computing_data_reduction 'XTEL, local package'
_computing_molecular_graphics 'XTEL, local package'
_computing_publication_material 'XTEL, local package'
_computing_structure_refinement 'XTEL, local package'
_computing_structure_solution MULTAN78
_diffrn_ambient_temperature 293.
_diffrn_measured_fraction_theta_full 0
_diffrn_measured_fraction_theta_max 1
_diffrn_measurement_device_type 'refurbished Picker diffractometer'
_diffrn_measurement_method '\q/2\q scans'
_diffrn_radiation_type 'Mo K\a'
_diffrn_radiation_wavelength 0.71069
_diffrn_reflns_av_R_equivalents 0
_diffrn_reflns_limit_h_max 10
_diffrn_reflns_limit_h_min -10
_diffrn_reflns_limit_k_max 14
_diffrn_reflns_limit_k_min 0
_diffrn_reflns_limit_l_max 17
_diffrn_reflns_limit_l_min 0
_diffrn_reflns_number 2975
_diffrn_reflns_theta_full 0
_diffrn_reflns_theta_max 22.5016
_diffrn_reflns_theta_min 3.06889
_diffrn_standards_decay_% 0.7
_diffrn_standards_interval_count 400
_diffrn_standards_number 4
_exptl_absorpt_coefficient_mu 0.5072
_exptl_absorpt_correction_type none
_exptl_absorpt_process_details none
_exptl_crystal_colour yellow
_exptl_crystal_density_diffrn 1.262
_exptl_crystal_density_method 'not measured'
_exptl_crystal_description 'cleaved fragment'
_exptl_crystal_F_000 884
_exptl_crystal_size_max .45
_exptl_crystal_size_mid .30
_exptl_crystal_size_min .30
_refine_diff_density_max 0.34
_refine_diff_density_min -0.39
_refine_ls_abs_structure_details none
_refine_ls_extinction_coef 0.00000196(12)
_refine_ls_extinction_expression
;
Larson, A. C. (1967).  Acta Cryst. 23, p. 664.  Eq. (3)
;
_refine_ls_extinction_method Zachariasen
_refine_ls_goodness_of_fit_ref 1.4544
_refine_ls_matrix_type full
_refine_ls_number_parameters 250
_refine_ls_number_reflns 2918
_refine_ls_R_factor_gt 0.0257
_refine_ls_shift/su_max 0.0095
_refine_ls_structure_factor_coef F
_refine_ls_weighting_details w^-1^=\s^2^(F)+(.03F)^2^
_refine_ls_weighting_scheme calc
_refine_ls_wR_factor_ref 0.0261
_reflns_number_gt 2854
_reflns_number_total 2975
_reflns_threshold_expression F^2^>1.00\s(F^2^)
_cod_data_source_file b001444n.txt
_cod_data_source_block MSC95074
_cod_original_formula_sum 'C40 H72 B1 F4 N2 P2 Rh1'
_cod_database_code 7009508

loop_
_symmetry_equiv_pos_as_xyz
x,y,z
1/2+x,-y,1/2+z
x,y,-z
1/2+x,-y,1/2-z

loop_
_atom_site_label
_atom_site_type_symbol
_atom_site_fract_x
_atom_site_fract_y
_atom_site_fract_z
_atom_site_U_iso_or_equiv
_atom_site_adp_type
_atom_site_occupancy
_atom_site_disorder_group
_atom_site_disorder_assembly
RH1 RH 0 -0.22302(2) 0 0.03819(9) Uani 1 0 .
P2 P 0.07943(11) -0.05675(7) 0 0.0406(3) Uani 1 0 .
C3 C 0.0301(3) 0.0154(2) 0.09112(16) 0.0516(11) Uani 1 0 .
C4 C -0.1223(4) 0.0159(3) 0.1041(2) 0.0741(14) Uani 1 0 .
C5 C -0.1550(4) 0.0578(3) 0.1873(2) 0.0878(16) Uani 1 0 .
C6 C -0.0965(7) 0.1613(4) 0.1987(3) 0.114(2) Uani 1 0 .
C7 C 0.0545(7) 0.1610(4) 0.1841(3) 0.112(2) Uani 1 0 .
C8 C 0.0904(5) 0.1204(3) 0.1009(2) 0.0878(16) Uani 1 0 .
C9 C 0.2669(4) -0.0525(3) 0 0.0465(13) Uani 1 0 .
C10 C 0.3261(3) -0.1035(3) 0.07450(19) 0.0642(12) Uani 1 0 .
C11 C 0.4804(4) -0.1011(3) 0.0742(2) 0.0799(13) Uani 1 0 .
C12 C 0.5370(5) -0.1499(5) 0 0.084(2) Uani 1 0 .
P13 P -0.06073(11) -0.39356(8) 0 0.0373(3) Uani 1 0 .
C14 C -0.1522(3) -0.4344(2) -0.09144(16) 0.0408(9) Uani 1 0 .
C15 C -0.1749(3) -0.5471(2) -0.1044(2) 0.0668(12) Uani 1 0 .
C16 C -0.2333(3) -0.5672(3) -0.1872(2) 0.0719(13) Uani 1 0 .
C17 C -0.3639(3) -0.5121(3) -0.19780(17) 0.0643(12) Uani 1 0 .
C18 C -0.3456(3) -0.4011(3) -0.18656(18) 0.0634(12) Uani 1 0 .
C19 C -0.2842(3) -0.3771(2) -0.10406(17) 0.0501(10) Uani 1 0 .
C20 C 0.0922(3) -0.4738(3) 0 0.0458(13) Uani 1 0 .
C21 C 0.1779(4) -0.4562(4) -0.0733(2) 0.0900(18) Uani 1 0 .
C22 C 0.3042(4) -0.5202(4) -0.0731(2) 0.114(2) Uani 1 0 .
C23 C 0.3868(5) -0.4986(5) 0 0.090(2) Uani 1 0 .
N24 N -0.0008(5) -0.22269(15) -0.11870(13) 0.0500(7) Uani 1 0 .
C25 C -0.0077(6) -0.22073(19) -0.18670(16) 0.0548(9) Uani 1 0 .
C26 C -0.0186(7) -0.2184(2) -0.27351(18) 0.0773(14) Uani 1 0 .
B27 B -0.9491(9) -0.2171(7) -0.5 0.084(3) Uani 1 0 .
F28 F -0.9372(9) -0.2937(4) -0.4457(4) 0.130(3) Uani 0.5 0 .
F29 F -1.0678(9) -0.2094(8) -0.4609(5) 0.184(5) Uani 0.5 0 .
F30 F -0.9238(13) -0.1416(5) -0.4521(4) 0.185(5) Uani 0.5 0 .
F31 F -0.8607(17) -0.2234(11) -0.4499(7) 0.255 Uani 0.5 0 .
H1 H 0.0647 -0.0225 0.1346 0.0753 Uiso 1 0 .
H2 H -0.1569 -0.0503 0.0997 0.0983 Uiso 1 0 .
H3 H -0.1635 0.0579 0.0651 0.0983 Uiso 1 0 .
H4 H -0.1194 0.014 0.227 0.1137 Uiso 1 0 .
H5 H -0.2502 0.0609 0.1939 0.1137 Uiso 1 0 .
H6 H -0.1141 0.1832 0.2518 0.1384 Uiso 1 0 .
H7 H -0.139 0.2062 0.1622 0.1384 Uiso 1 0 .
H8 H 0.0947 0.1184 0.2232 0.1365 Uiso 1 0 .
H9 H 0.0872 0.2279 0.1892 0.1365 Uiso 1 0 .
H10 H 0.0517 0.1634 0.0616 0.1163 Uiso 1 0 .
H11 H 0.1858 0.1173 0.0951 0.1163 Uiso 1 0 .
H12 H 0.2946 0.0159 0 0.0712 Uiso 1 0 .
H13 H 0.2958 -0.1714 0.0764 0.0876 Uiso 1 0 .
H14 H 0.2944 -0.0686 0.1205 0.0876 Uiso 1 0 .
H15 H 0.5113 -0.1372 0.1198 0.1048 Uiso 1 0 .
H16 H 0.5092 -0.0329 0.0768 0.1048 Uiso 1 0 .
H17 H 0.5102 -0.2185 0 0.1064 Uiso 1 0 .
H18 H 0.6331 -0.1452 0 0.1064 Uiso 1 0 .
H19 H -0.0964 -0.4134 -0.1346 0.0665 Uiso 1 0 .
H20 H -0.2355 -0.5717 -0.065 0.0908 Uiso 1 0 .
H21 H -0.0905 -0.5809 -0.1004 0.0908 Uiso 1 0 .
H22 H -0.2504 -0.6371 -0.1937 0.096 Uiso 1 0 .
H23 H -0.1723 -0.5442 -0.2271 0.096 Uiso 1 0 .
H24 H -0.4282 -0.5367 -0.1605 0.0884 Uiso 1 0 .
H25 H -0.3965 -0.5236 -0.2505 0.0884 Uiso 1 0 .
H26 H -0.4319 -0.3697 -0.1902 0.0901 Uiso 1 0 .
H27 H -0.2879 -0.3754 -0.2272 0.0901 Uiso 1 0 .
H28 H -0.2687 -0.3067 -0.1007 0.0754 Uiso 1 0 .
H29 H -0.3472 -0.3966 -0.064 0.0754 Uiso 1 0 .
H30 H 0.0659 -0.5423 0 0.0724 Uiso 1 0 .
H31 H 0.2022 -0.387 -0.0751 0.1117 Uiso 1 0 .
H32 H 0.1241 -0.4703 -0.1192 0.1117 Uiso 1 0 .
H33 H 0.3541 -0.5054 -0.1203 0.1399 Uiso 1 0 .
H34 H 0.2772 -0.5888 -0.0736 0.1399 Uiso 1 0 .
H35 H 0.4677 -0.5374 0 0.1176 Uiso 1 0 .
H36 H 0.4099 -0.4292 0 0.1176 Uiso 1 0 .
H37 H 0.0569 -0.1828 -0.2945 0.103 Uiso 1 0 .
H38 H -0.0993 -0.1847 -0.2887 0.103 Uiso 1 0 .
H39 H -0.0187 -0.2852 -0.2939 0.103 Uiso 1 0 .

loop_
_atom_site_aniso_label
_atom_site_aniso_U_11
_atom_site_aniso_U_22
_atom_site_aniso_U_33
_atom_site_aniso_U_12
_atom_site_aniso_U_13
_atom_site_aniso_U_23
RH1 0.0438(9) 0.0400(15) 0.0308(17) -0.00618(18) 0 0
P2 0.0464(11) 0.0370(15) 0.038(2) -0.0023(5) 0 0
C3 0.060(3) 0.047(2) 0.047(3) 0.0045(14) 0.0079(15) -0.0037(12)
C4 0.072(3) 0.091(4) 0.059(4) 0.023(2) 0.0043(19) -0.0072(19)
C5 0.087(3) 0.107(5) 0.069(5) 0.041(2) 0.021(2) -0.013(2)
C6 0.192(7) 0.087(5) 0.064(4) 0.057(4) 0.027(3) -0.014(2)
C7 0.185(7) 0.074(4) 0.078(5) -0.023(3) 0.035(3) -0.040(3)
C8 0.135(5) 0.055(3) 0.074(5) -0.014(2) 0.021(2) -0.0260(19)
C9 0.047(2) 0.047(3) 0.045(3) -0.0069(19) 0 0
C10 0.056(2) 0.086(4) 0.050(3) 0.0023(17) -0.0048(15) 0.0085(17)
C11 0.060(3) 0.110(5) 0.069(4) -0.000(2) -0.0156(19) 0.0140(19)
C12 0.059(4) 0.095(5) 0.098(7) 0.008(2) 0 0
P13 0.0319(8) 0.0417(16) 0.038(2) -0.0032(5) 0 0
C14 0.0341(17) 0.046(2) 0.042(3) -0.0010(13) 0.0008(12) -0.0036(13)
C15 0.062(2) 0.052(3) 0.087(5) 0.0021(16) -0.0321(19) -0.0121(18)
C16 0.058(2) 0.077(4) 0.081(5) 0.0035(17) -0.0120(18) -0.0318(19)
C17 0.054(2) 0.092(4) 0.047(3) -0.0064(17) -0.0096(15) -0.0153(17)
C18 0.053(2) 0.090(4) 0.047(3) 0.0138(17) -0.0095(14) 0.0069(17)
C19 0.0419(17) 0.059(3) 0.049(3) 0.0077(14) -0.0064(13) -0.0010(14)
C20 0.032(2) 0.060(3) 0.046(3) 0.0043(19) 0 0
C21 0.046(2) 0.175(8) 0.049(3) 0.036(3) 0.0123(17) 0.021(3)
C22 0.067(3) 0.209(10) 0.066(4) 0.053(3) 0.016(2) 0.001(3)
C23 0.037(2) 0.134(7) 0.100(7) 0.018(3) 0 0
N24 0.0585(17) 0.046(2) 0.045(3) -0.0104(14) 0.007(3) -0.0016(10)
C25 0.071(2) 0.057(3) 0.036(3) -0.0086(19) 0.008(3) -0.0024(12)
C26 0.099(4) 0.089(4) 0.043(3) 0.003(2) 0.006(2) -0.0004(15)
B27 0.095(6) 0.096(7) 0.061(6) 0.001(4) 0 0
F28 0.208(8) 0.081(5) 0.103(7) 0.013(3) -0.012(4) 0.027(3)
F29 0.156(7) 0.269(16) 0.127(10) 0.019(8) 0.036(5) -0.023(6)
F30 0.328(14) 0.092(5) 0.135(9) -0.003(6) -0.071(6) -0.021(4)
F31 0.2957 0.3014 0.168 0.0136 -0.105 0.0197

loop_
_atom_type_symbol
_atom_type_description
_atom_type_scat_dispersion_real
_atom_type_scat_dispersion_imag
_atom_type_scat_source
RH Rh -1.287 0.919 'International Tables Vol. IV (1974) Table 2.2B'
P P 0.09 0.095 'International Tables Vol. IV (1974) Table 2.2B'
F F 0.014 0.01 'International Tables Vol. IV (1974) Table 2.2B'
N N 0.004 0.003 'International Tables Vol. IV (1974) Table 2.2B'
C C 0.002 0.002 'International Tables Vol. IV (1974) Table 2.2B'
B B 0 0.001 'International Tables Vol. IV (1974) Table 2.2B'
H H 0 0 'International Tables Vol. IV (1974) Table 2.2B'

loop_
_geom_angle_atom_site_label_1
_geom_angle_atom_site_label_2
_geom_angle_atom_site_label_3
_geom_angle
_geom_angle_site_symmetry_1
_geom_angle_site_symmetry_2
_geom_angle_site_symmetry_3
_geom_angle_publ_flag
P2 RH1 P13 175.27(4) . . . no
P2 RH1 P13 175.27(4) . . 3_555 no
P2 RH1 P13 175.27(4) 3_555 . . no
P2 RH1 P13 175.27(4) 3_555 . 3_555 no
P2 RH1 N24 89.96(7) . . . no
P2 RH1 N24 89.96(7) . . 3_555 no
P2 RH1 N24 89.96(7) 3_555 . . no
P2 RH1 N24 89.96(7) 3_555 . 3_555 no
P2 RH1 N24 89.96(7) . . . no
P2 RH1 N24 89.96(7) . . 3_555 no
P2 RH1 N24 89.96(7) 3_555 . . no
P2 RH1 N24 89.96(7) 3_555 . 3_555 no
P13 RH1 N24 90.07(7) . . . no
P13 RH1 N24 90.07(7) . . 3_555 no
P13 RH1 N24 90.07(7) 3_555 . . no
P13 RH1 N24 90.07(7) 3_555 . 3_555 no
P13 RH1 N24 90.07(7) . . . no
P13 RH1 N24 90.07(7) . . 3_555 no
P13 RH1 N24 90.07(7) 3_555 . . no
P13 RH1 N24 90.07(7) 3_555 . 3_555 no
N24 RH1 N24 179.5(3) . . 3_555 no
N24 RH1 N24 179.5(3) 3_555 . . no
RH1 P2 C3 113.37(10) . . . no
RH1 P2 C3 113.37(10) . . 3_555 no
RH1 P2 C3 113.37(10) 3_555 . . no
RH1 P2 C3 113.37(10) 3_555 . 3_555 no
RH1 P2 C3 113.37(10) . . . no
RH1 P2 C3 113.37(10) . . 3_555 no
RH1 P2 C3 113.37(10) 3_555 . . no
RH1 P2 C3 113.37(10) 3_555 . 3_555 no
RH1 P2 C9 111.30(13) . . . no
RH1 P2 C9 111.30(13) . . 3_555 no
RH1 P2 C9 111.30(13) 3_555 . . no
RH1 P2 C9 111.30(13) 3_555 . 3_555 no
C3 P2 C3 109.57(19) . . 3_555 no
C3 P2 C3 109.57(19) 3_555 . . no
C3 P2 C9 104.23(12) . . . no
C3 P2 C9 104.23(12) . . 3_555 no
C3 P2 C9 104.23(12) 3_555 . . no
C3 P2 C9 104.23(12) 3_555 . 3_555 no
C3 P2 C9 104.23(12) . . . no
C3 P2 C9 104.23(12) . . 3_555 no
C3 P2 C9 104.23(12) 3_555 . . no
C3 P2 C9 104.23(12) 3_555 . 3_555 no
RH1 P13 C14 114.01(10) . . . no
RH1 P13 C14 114.01(10) . . 3_555 no
RH1 P13 C14 114.01(10) 3_555 . . no
RH1 P13 C14 114.01(10) 3_555 . 3_555 no
RH1 P13 C14 114.01(10) . . . no
RH1 P13 C14 114.01(10) . . 3_555 no
RH1 P13 C14 114.01(10) 3_555 . . no
RH1 P13 C14 114.01(10) 3_555 . 3_555 no
RH1 P13 C20 110.35(14) . . . no
RH1 P13 C20 110.35(14) . . 3_555 no
RH1 P13 C20 110.35(14) 3_555 . . no
RH1 P13 C20 110.35(14) 3_555 . 3_555 no
C14 P13 C14 110.79(18) . . 3_555 no
C14 P13 C14 110.79(18) 3_555 . . no
C14 P13 C20 103.29(12) . . . no
C14 P13 C20 103.29(12) . . 3_555 no
C14 P13 C20 103.29(12) 3_555 . . no
C14 P13 C20 103.29(12) 3_555 . 3_555 no
C14 P13 C20 103.29(12) . . . no
C14 P13 C20 103.29(12) . . 3_555 no
C14 P13 C20 103.29(12) 3_555 . . no
C14 P13 C20 103.29(12) 3_555 . 3_555 no
F28 F28 F29 81.5(3) 3_554 . . no
F28 F28 F31 86.6(7) 3_554 . . no
F28 F28 B27 48.4(4) 3_554 . . no
F28 F28 B27 48.4(4) 3_554 . 3_554 no
F29 F28 F31 87.6(8) . . . no
F29 F28 B27 50.0(5) . . . no
F29 F28 B27 50.0(5) . . 3_554 no
F31 F28 B27 55.8(6) . . . no
F31 F28 B27 55.8(6) . . 3_554 no
F28 F29 F29 98.5(3) . . 3_554 no
F28 F29 F30 72.8(5) . . . no
F28 F29 B27 51.0(5) . . . no
F28 F29 B27 51.0(5) . . 3_554 no
F29 F29 F30 95.0(4) 3_554 . . no
F29 F29 B27 61.0(4) 3_554 . . no
F29 F29 B27 61.0(4) 3_554 . 3_554 no
F30 F29 B27 49.4(5) . . . no
F30 F29 B27 49.4(5) . . 3_554 no
F29 F30 F30 85.0(4) . . 3_554 no
F29 F30 F31 87.7(9) . . . no
F29 F30 B27 51.5(5) . . . no
F29 F30 B27 51.5(5) . . 3_554 no
F30 F30 F31 91.7(7) 3_554 . . no
F30 F30 B27 52.2(4) 3_554 . . no
F30 F30 B27 52.2(4) 3_554 . 3_554 no
F31 F30 B27 56.5(7) . . . no
F31 F30 B27 56.5(7) . . 3_554 no
F28 F31 F30 111.2(15) . . . no
F28 F31 F31 93.4(7) . . 3_554 no
F28 F31 B27 69.0(10) . . . no
F28 F31 B27 69.0(10) . . 3_554 no
F30 F31 F31 88.3(7) . . 3_554 no
F30 F31 B27 64.0(8) . . . no
F30 F31 B27 64.0(8) . . 3_554 no
F31 F31 B27 46.3(8) 3_554 . . no
F31 F31 B27 46.3(8) 3_554 . 3_554 no
RH1 N24 C25 176.5(5) . . . no
RH1 N24 C25 176.5(5) 3_555 . . no
P2 C3 C4 112.2(2) . . . no
P2 C3 C4 112.2(2) 3_555 . . no
P2 C3 C8 117.1(2) . . . no
P2 C3 C8 117.1(2) 3_555 . . no
P2 C3 H1 105.0(2) . . . no
P2 C3 H1 105.0(2) 3_555 . . no
C4 C3 C8 111.5(3) . . . no
C4 C3 H1 104.5(3) . . . no
C8 C3 H1 105.2(3) . . . no
C3 C4 C5 109.9(3) . . . no
C3 C4 H2 110.1(3) . . . no
C3 C4 H3 109.2(3) . . . no
C5 C4 H2 109.4(4) . . . no
C5 C4 H3 108.6(3) . . . no
H2 C4 H3 109.6(4) . . . no
C4 C5 C6 111.4(4) . . . no
C4 C5 H4 109.5(3) . . . no
C4 C5 H5 109.4(4) . . . no
C6 C5 H4 109.2(4) . . . no
C6 C5 H5 109.1(4) . . . no
H4 C5 H5 108.3(4) . . . no
C5 C6 C7 110.9(4) . . . no
C5 C6 H6 109.1(5) . . . no
C5 C6 H7 108.8(6) . . . no
C7 C6 H6 109.4(6) . . . no
C7 C6 H7 109.5(6) . . . no
H6 C6 H7 109.0(4) . . . no
C6 C7 C8 112.0(4) . . . no
C6 C7 H8 107.6(5) . . . no
C6 C7 H9 108.6(6) . . . no
C8 C7 H8 108.5(5) . . . no
C8 C7 H9 109.4(4) . . . no
H8 C7 H9 110.7(6) . . . no
C3 C8 C7 109.2(3) . . . no
C3 C8 H10 108.6(3) . . . no
C3 C8 H11 109.7(3) . . . no
C7 C8 H10 108.8(4) . . . no
C7 C8 H11 109.7(4) . . . no
H10 C8 H11 110.8(4) . . . no
P2 C9 C10 111.6(2) . . . no
P2 C9 C10 111.6(2) . . 3_555 no
P2 C9 C10 111.6(2) 3_555 . . no
P2 C9 C10 111.6(2) 3_555 . 3_555 no
P2 C9 C10 111.6(2) . . . no
P2 C9 C10 111.6(2) . . 3_555 no
P2 C9 C10 111.6(2) 3_555 . . no
P2 C9 C10 111.6(2) 3_555 . 3_555 no
P2 C9 H12 108.5(3) . . . no
P2 C9 H12 108.5(3) . . 3_555 no
P2 C9 H12 108.5(3) 3_555 . . no
P2 C9 H12 108.5(3) 3_555 . 3_555 no
C10 C9 C10 108.6(4) . . 3_555 no
C10 C9 C10 108.6(4) 3_555 . . no
C10 C9 H12 108.3(2) . . . no
C10 C9 H12 108.3(2) . . 3_555 no
C10 C9 H12 108.3(2) 3_555 . . no
C10 C9 H12 108.3(2) 3_555 . 3_555 no
C10 C9 H12 108.3(2) . . . no
C10 C9 H12 108.3(2) . . 3_555 no
C10 C9 H12 108.3(2) 3_555 . . no
C10 C9 H12 108.3(2) 3_555 . 3_555 no
C9 C10 C11 111.7(3) . . . no
C9 C10 C11 111.7(3) 3_555 . . no
C9 C10 H13 109.0(3) . . . no
C9 C10 H13 109.0(3) 3_555 . . no
C9 C10 H14 108.3(3) . . . no
C9 C10 H14 108.3(3) 3_555 . . no
C11 C10 H13 109.6(3) . . . no
C11 C10 H14 108.8(3) . . . no
H13 C10 H14 109.4(3) . . . no
C10 C11 C12 111.4(3) . . . no
C10 C11 C12 111.4(3) . . 3_555 no
C10 C11 H15 108.0(3) . . . no
C10 C11 H16 108.6(4) . . . no
C12 C11 H15 108.8(4) . . . no
C12 C11 H15 108.8(4) 3_555 . . no
C12 C11 H16 109.6(4) . . . no
C12 C11 H16 109.6(4) 3_555 . . no
H15 C11 H16 110.4(4) . . . no
C11 C12 C11 110.8(4) . . 3_555 no
C11 C12 C11 110.8(4) 3_555 . . no
C11 C12 H17 108.0(3) . . . no
C11 C12 H17 108.0(3) . . 3_555 no
C11 C12 H17 108.0(3) 3_555 . . no
C11 C12 H17 108.0(3) 3_555 . 3_555 no
C11 C12 H17 108.0(3) . . . no
C11 C12 H17 108.0(3) . . 3_555 no
C11 C12 H17 108.0(3) 3_555 . . no
C11 C12 H17 108.0(3) 3_555 . 3_555 no
C11 C12 H18 110.0(3) . . . no
C11 C12 H18 110.0(3) . . 3_555 no
C11 C12 H18 110.0(3) 3_555 . . no
C11 C12 H18 110.0(3) 3_555 . 3_555 no
C11 C12 H18 110.0(3) . . . no
C11 C12 H18 110.0(3) . . 3_555 no
C11 C12 H18 110.0(3) 3_555 . . no
C11 C12 H18 110.0(3) 3_555 . 3_555 no
H17 C12 H18 110.0(6) . . . no
H17 C12 H18 110.0(6) . . 3_555 no
H17 C12 H18 110.0(6) 3_555 . . no
H17 C12 H18 110.0(6) 3_555 . 3_555 no
P13 C14 C15 118.3(2) . . . no
P13 C14 C15 118.3(2) 3_555 . . no
P13 C14 C19 112.6(2) . . . no
P13 C14 C19 112.6(2) 3_555 . . no
P13 C14 H19 104.8(2) . . . no
P13 C14 H19 104.8(2) 3_555 . . no
C15 C14 C19 110.1(2) . . . no
C15 C14 H19 105.3(3) . . . no
C19 C14 H19 104.3(3) . . . no
C14 C15 C16 110.9(3) . . . no
C14 C15 H20 109.3(3) . . . no
C14 C15 H21 108.9(3) . . . no
C16 C15 H20 109.4(3) . . . no
C16 C15 H21 108.3(3) . . . no
H20 C15 H21 109.9(3) . . . no
C15 C16 C17 110.4(3) . . . no
C15 C16 H22 110.1(3) . . . no
C15 C16 H23 110.0(3) . . . no
C17 C16 H22 108.1(3) . . . no
C17 C16 H23 107.9(3) . . . no
H22 C16 H23 110.3(3) . . . no
C16 C17 C18 111.3(3) . . . no
C16 C17 H24 109.4(3) . . . no
C16 C17 H25 108.9(3) . . . no
C18 C17 H24 109.7(3) . . . no
C18 C17 H25 108.4(3) . . . no
H24 C17 H25 109.0(3) . . . no
C17 C18 C19 111.3(3) . . . no
C17 C18 H26 108.4(3) . . . no
C17 C18 H27 109.6(3) . . . no
C19 C18 H26 108.6(3) . . . no
C19 C18 H27 109.2(3) . . . no
H26 C18 H27 109.6(3) . . . no
C14 C19 C18 111.0(2) . . . no
C14 C19 H28 110.2(3) . . . no
C14 C19 H29 109.1(3) . . . no
C18 C19 H28 108.6(3) . . . no
C18 C19 H29 108.5(2) . . . no
H28 C19 H29 109.4(3) . . . no
P13 C20 C21 111.7(2) . . . no
P13 C20 C21 111.7(2) . . 3_555 no
P13 C20 C21 111.7(2) 3_555 . . no
P13 C20 C21 111.7(2) 3_555 . 3_555 no
P13 C20 C21 111.7(2) . . . no
P13 C20 C21 111.7(2) . . 3_555 no
P13 C20 C21 111.7(2) 3_555 . . no
P13 C20 C21 111.7(2) 3_555 . 3_555 no
P13 C20 H30 109.2(3) . . . no
P13 C20 H30 109.2(3) . . 3_555 no
P13 C20 H30 109.2(3) 3_555 . . no
P13 C20 H30 109.2(3) 3_555 . 3_555 no
C21 C20 C21 108.7(4) . . 3_555 no
C21 C20 C21 108.7(4) 3_555 . . no
C21 C20 H30 107.7(3) . . . no
C21 C20 H30 107.7(3) . . 3_555 no
C21 C20 H30 107.7(3) 3_555 . . no
C21 C20 H30 107.7(3) 3_555 . 3_555 no
C21 C20 H30 107.7(3) . . . no
C21 C20 H30 107.7(3) . . 3_555 no
C21 C20 H30 107.7(3) 3_555 . . no
C21 C20 H30 107.7(3) 3_555 . 3_555 no
C20 C21 C22 112.1(3) . . . no
C20 C21 C22 112.1(3) 3_555 . . no
C20 C21 H31 108.6(4) . . . no
C20 C21 H31 108.6(4) 3_555 . . no
C20 C21 H32 108.1(4) . . . no
C20 C21 H32 108.1(4) 3_555 . . no
C22 C21 H31 109.6(4) . . . no
C22 C21 H32 110.6(4) . . . no
H31 C21 H32 107.8(4) . . . no
C21 C22 C23 110.1(4) . . . no
C21 C22 C23 110.1(4) . . 3_555 no
C21 C22 H33 108.1(4) . . . no
C21 C22 H34 107.9(4) . . . no
C23 C22 H33 110.8(4) . . . no
C23 C22 H33 110.8(4) 3_555 . . no
C23 C22 H34 110.1(5) . . . no
C23 C22 H34 110.1(5) 3_555 . . no
H33 C22 H34 109.7(5) . . . no
C22 C23 C22 109.4(5) . . 3_555 no
C22 C23 C22 109.4(5) 3_555 . . no
C22 C23 H35 110.7(4) . . . no
C22 C23 H35 110.7(4) . . 3_555 no
C22 C23 H35 110.7(4) 3_555 . . no
C22 C23 H35 110.7(4) 3_555 . 3_555 no
C22 C23 H35 110.7(4) . . . no
C22 C23 H35 110.7(4) . . 3_555 no
C22 C23 H35 110.7(4) 3_555 . . no
C22 C23 H35 110.7(4) 3_555 . 3_555 no
C22 C23 H36 108.5(4) . . . no
C22 C23 H36 108.5(4) . . 3_555 no
C22 C23 H36 108.5(4) 3_555 . . no
C22 C23 H36 108.5(4) 3_555 . 3_555 no
C22 C23 H36 108.5(4) . . . no
C22 C23 H36 108.5(4) . . 3_555 no
C22 C23 H36 108.5(4) 3_555 . . no
C22 C23 H36 108.5(4) 3_555 . 3_555 no
H35 C23 H36 108.9(5) . . . no
H35 C23 H36 108.9(5) . . 3_555 no
H35 C23 H36 108.9(5) 3_555 . . no
H35 C23 H36 108.9(5) 3_555 . 3_555 no
N24 C25 C26 179.2(7) . . . no
C25 C26 H37 108.7(5) . . . no
C25 C26 H38 109.8(4) . . . no
C25 C26 H39 109.7(3) . . . no
H37 C26 H38 109.1(3) . . . no
H37 C26 H39 109.5(5) . . . no
H38 C26 H39 110.1(5) . . . no
F28 B27 F28 83.1(7) . . 3_554 no
F28 B27 F28 83.1(7) 3_554 . . no
F28 B27 F29 79.0(6) . . . no
F28 B27 F29 79.0(6) 3_554 . 3_554 no
F28 B27 F29 116.9(8) . . 3_554 no
F28 B27 F29 116.9(8) 3_554 . . no
F28 B27 F29 116.9(8) . . 3_554 no
F28 B27 F29 116.9(8) 3_554 . . no
F28 B27 F29 79.0(6) . . . no
F28 B27 F29 79.0(6) 3_554 . 3_554 no
F28 B27 F30 163.8(10) . . 3_554 no
F28 B27 F30 163.8(10) 3_554 . . no
F28 B27 F30 98.5(5) . . . no
F28 B27 F30 98.5(5) 3_554 . 3_554 no
F28 B27 F30 98.5(5) . . . no
F28 B27 F30 98.5(5) 3_554 . 3_554 no
F28 B27 F30 163.8(10) . . 3_554 no
F28 B27 F30 163.8(10) 3_554 . . no
F28 B27 F31 55.2(8) . . . no
F28 B27 F31 55.2(8) 3_554 . 3_554 no
F28 B27 F31 110.2(10) . . 3_554 no
F28 B27 F31 110.2(10) 3_554 . . no
F28 B27 F31 110.2(10) . . 3_554 no
F28 B27 F31 110.2(10) 3_554 . . no
F28 B27 F31 55.2(8) . . . no
F28 B27 F31 55.2(8) 3_554 . 3_554 no
F29 B27 F29 58.1(8) . . 3_554 no
F29 B27 F29 58.1(8) 3_554 . . no
F29 B27 F30 79.1(7) . . . no
F29 B27 F30 79.1(7) 3_554 . 3_554 no
F29 B27 F30 113.9(9) . . 3_554 no
F29 B27 F30 113.9(9) 3_554 . . no
F29 B27 F30 113.9(9) . . 3_554 no
F29 B27 F30 113.9(9) 3_554 . . no
F29 B27 F30 79.1(7) . . . no
F29 B27 F30 79.1(7) 3_554 . 3_554 no
F29 B27 F31 107.3(8) . . . no
F29 B27 F31 107.3(8) 3_554 . 3_554 no
F29 B27 F31 165.4(10) . . 3_554 no
F29 B27 F31 165.4(10) 3_554 . . no
F29 B27 F31 165.4(10) . . 3_554 no
F29 B27 F31 165.4(10) 3_554 . . no
F29 B27 F31 107.3(8) . . . no
F29 B27 F31 107.3(8) 3_554 . 3_554 no
F30 B27 F30 75.5(8) . . 3_554 no
F30 B27 F30 75.5(8) 3_554 . . no
F30 B27 F31 59.5(7) . . . no
F30 B27 F31 59.5(7) 3_554 . 3_554 no
F30 B27 F31 109.8(10) . . 3_554 no
F30 B27 F31 109.8(10) 3_554 . . no
F30 B27 F31 109.8(10) . . 3_554 no
F30 B27 F31 109.8(10) 3_554 . . no
F30 B27 F31 59.5(7) . . . no
F30 B27 F31 59.5(7) 3_554 . 3_554 no
F31 B27 F31 87.3(17) . . 3_554 no
F31 B27 F31 87.3(17) 3_554 . . no

loop_
_geom_bond_atom_site_label_1
_geom_bond_atom_site_label_2
_geom_bond_distance
_geom_bond_site_symmetry_1
_geom_bond_site_symmetry_2
_geom_bond_publ_flag
RH1 P2 2.3425(10) . . no
RH1 P2 2.3425(10) . 3_555 no
RH1 P13 2.3421(11) . . no
RH1 P13 2.3421(11) . 3_555 no
RH1 N24 1.983(2) . . no
RH1 N24 1.983(2) . 3_555 no
P2 C3 1.863(3) . . no
P2 C3 1.863(3) . 3_555 no
P2 C9 1.853(4) . . no
P2 C9 1.853(4) . 3_555 no
P13 C14 1.856(3) . . no
P13 C14 1.856(3) . 3_555 no
P13 C20 1.848(4) . . no
P13 C20 1.848(4) . 3_555 no
F28 F28 1.815(13) . 3_554 no
F28 F29 1.727(10) . . no
F28 F31 1.203(15) . . no
F28 B27 1.368(8) . . no
F28 B27 1.368(8) . 3_554 no
F29 F29 1.307(16) . 3_554 no
F29 F30 1.689(12) . . no
F29 B27 1.347(10) . . no
F29 B27 1.347(10) . 3_554 no
F30 F30 1.599(14) . 3_554 no
F30 F31 1.252(14) . . no
F30 B27 1.306(9) . . no
F30 B27 1.306(9) . 3_554 no
F31 F31 1.67(2) . 3_554 no
F31 B27 1.212(13) . . no
F31 B27 1.212(13) . 3_554 no
N24 C25 1.138(3) . . no
C3 C4 1.521(5) . . no
C3 C8 1.524(5) . . no
C3 H1 0.948(3) . . no
C4 C5 1.531(5) . . no
C4 H2 0.945(4) . . no
C4 H3 0.950(4) . . no
C5 C6 1.503(7) . . no
C5 H4 0.949(4) . . no
C5 H5 0.948(4) . . no
C6 C7 1.511(8) . . no
C6 H6 0.951(4) . . no
C6 H7 0.950(5) . . no
C7 C8 1.532(5) . . no
C7 H8 0.951(6) . . no
C7 H9 0.948(4) . . no
C8 H10 0.950(5) . . no
C8 H11 0.948(5) . . no
C9 C10 1.533(4) . . no
C9 C10 1.533(4) . 3_555 no
C9 H12 0.949(4) . . no
C9 H12 0.949(4) . 3_555 no
C10 C11 1.524(5) . . no
C10 H13 0.950(4) . . no
C10 H14 0.950(3) . . no
C11 C12 1.507(5) . . no
C11 C12 1.507(5) . 3_555 no
C11 H15 0.950(3) . . no
C11 H16 0.950(4) . . no
C12 H17 0.947(6) . . no
C12 H17 0.947(6) . 3_555 no
C12 H18 0.952(5) . . no
C12 H18 0.952(5) . 3_555 no
C14 C15 1.528(5) . . no
C14 C19 1.524(4) . . no
C14 H19 0.949(3) . . no
C15 C16 1.521(4) . . no
C15 H20 0.948(4) . . no
C15 H21 0.950(3) . . no
C16 C17 1.494(5) . . no
C16 H22 0.950(3) . . no
C16 H23 0.948(4) . . no
C17 C18 1.497(5) . . no
C17 H24 0.949(3) . . no
C17 H25 0.950(3) . . no
C18 C19 1.539(4) . . no
C18 H26 0.951(3) . . no
C18 H27 0.950(3) . . no
C19 H28 0.949(3) . . no
C19 H29 0.949(3) . . no
C20 C21 1.507(4) . . no
C20 C21 1.507(4) . 3_555 no
C20 H30 0.946(4) . . no
C20 H30 0.946(4) . 3_555 no
C21 C22 1.509(6) . . no
C21 H31 0.949(6) . . no
C21 H32 0.952(4) . . no
C22 C23 1.497(5) . . no
C22 C23 1.497(5) . 3_555 no
C22 H33 0.950(4) . . no
C22 H34 0.949(6) . . no
C23 H35 0.951(5) . . no
C23 H35 0.951(5) . 3_555 no
C23 H36 0.950(7) . . no
C23 H36 0.950(7) . 3_555 no
C25 C26 1.454(4) . . no
C26 H37 0.950(6) . . no
C26 H38 0.949(6) . . no
C26 H39 0.950(3) . . no
